data_7049313
loop_
_publ_author_name
'Ho, Peter C.'
'Bui, Robert'
'Cevallos, Alberto'
'Sequeira, Shanel'
'Britten, James F.'
'Vargas-Baca, Ignacio'

_publ_section_title
;
 Macrocyclic complexes of Pt(ii) and Rh(iii) with iso-tellurazole
 N-oxides.
;
_journal_issue 15
_journal_name_full 'Dalton transactions (Cambridge, England : 2003)'
_journal_page_first 4879
_journal_page_last 4886
_journal_paper_doi 10.1039/c9dt00500e
_journal_volume 48
_journal_year 2019
_chemical_formula_moiety 'C108 H150 N6 O6 Te6, 4(C7 H8)'
_chemical_formula_sum 'C136 H182 N6 O6 Te6'
_chemical_formula_weight 2762.46
_space_group_crystal_system monoclinic
_space_group_IT_number 14
_space_group_name_Hall '-P 2ybc'
_space_group_name_H-M_alt 'P 1 21/c 1'
_symmetry_space_group_name_Hall '-P 2ybc'
_symmetry_space_group_name_H-M 'P 1 21/c 1'
_atom_sites_solution_hydrogens geom
_atom_sites_solution_primary direct
_audit_creation_date 2019-02-26
_audit_creation_method
;
Olex2 1.2
(compiled 2018.05.29 svn.r3508 for OlexSys, GUI svn.r5506)
;
_audit_update_record
;
2019-02-26 deposited with the CCDC.    2019-03-11 downloaded from the CCDC.
;
_cell_angle_alpha 90
_cell_angle_beta 95.272(3)
_cell_angle_gamma 90
_cell_formula_units_Z 2
_cell_length_a 19.067(2)
_cell_length_b 20.129(2)
_cell_length_c 16.9559(18)
_cell_measurement_reflns_used 9415
_cell_measurement_temperature 296(2)
_cell_measurement_theta_max 24.504
_cell_measurement_theta_min 2.291
_cell_volume 6480.1(12)
_computing_cell_refinement 'SAINT v8.34A (Bruker, 2013)'
_computing_data_reduction 'SAINT v8.34A (Bruker, 2013)'
_computing_molecular_graphics 'Olex2 (Dolomanov et al., 2009)'
_computing_publication_material 'Olex2 (Dolomanov et al., 2009)'
_computing_structure_refinement 'ShelXL (Sheldrick, 2015)'
_computing_structure_solution 'ShelXT (Sheldrick, 2015)'
_diffrn_ambient_temperature 296.15
_diffrn_measured_fraction_theta_full 0.999
_diffrn_measured_fraction_theta_max 0.998
_diffrn_measurement_device_type 'Bruker APEX-II CCD'
_diffrn_measurement_method '\f and \w scans'
_diffrn_radiation_type MoK\a
_diffrn_radiation_wavelength 0.71073
_diffrn_reflns_av_R_equivalents 0.0497
_diffrn_reflns_av_unetI/netI 0.0288
_diffrn_reflns_Laue_measured_fraction_full 0.999
_diffrn_reflns_Laue_measured_fraction_max 0.998
_diffrn_reflns_limit_h_max 23
_diffrn_reflns_limit_h_min -23
_diffrn_reflns_limit_k_max 25
_diffrn_reflns_limit_k_min -25
_diffrn_reflns_limit_l_max 21
_diffrn_reflns_limit_l_min -21
_diffrn_reflns_number 190828
_diffrn_reflns_point_group_measured_fraction_full 0.999
_diffrn_reflns_point_group_measured_fraction_max 0.998
_diffrn_reflns_theta_full 25.242
_diffrn_reflns_theta_max 26.383
_diffrn_reflns_theta_min 1.966
_diffrn_standards_number 0
_exptl_absorpt_coefficient_mu 1.387
_exptl_absorpt_correction_T_max 0.7454
_exptl_absorpt_correction_T_min 0.6963
_exptl_absorpt_correction_type multi-scan
_exptl_absorpt_process_details
'SADABS-2014/4 (Bruker,2014/4) was used for absorption correction. wR2(int) was 0.0500 before and 0.0439 after correction. The Ratio of minimum to maximum transmission is 0.9341. The \l/2 correction factor is 0.00150.'
_exptl_crystal_colour yellow
_exptl_crystal_colour_primary yellow
_exptl_crystal_density_diffrn 1.416
_exptl_crystal_description block
_exptl_crystal_F_000 2800
_exptl_crystal_size_max 0.08
_exptl_crystal_size_mid 0.08
_exptl_crystal_size_min 0.04
_refine_diff_density_max 1.097
_refine_diff_density_min -0.424
_refine_diff_density_rms 0.091
_refine_ls_extinction_method none
_refine_ls_goodness_of_fit_ref 1.055
_refine_ls_hydrogen_treatment constr
_refine_ls_matrix_type full
_refine_ls_number_parameters 747
_refine_ls_number_reflns 13244
_refine_ls_number_restraints 654
_refine_ls_restrained_S_all 1.043
_refine_ls_R_factor_all 0.0438
_refine_ls_R_factor_gt 0.0304
_refine_ls_shift/su_max 0.003
_refine_ls_shift/su_mean 0.000
_refine_ls_structure_factor_coef Fsqd
_refine_ls_weighting_details 'w=1/[\s^2^(Fo^2^)+(0.0176P)^2^+17.0378P] where P=(Fo^2^+2Fc^2^)/3'
_refine_ls_weighting_scheme calc
_refine_ls_wR_factor_gt 0.0635
_refine_ls_wR_factor_ref 0.0698
_reflns_Friedel_coverage 0.000
_reflns_number_gt 11027
_reflns_number_total 13244
_reflns_threshold_expression 'I > 2\s(I)'
_cod_data_source_file c9dt00500e1.cif
_cod_data_source_block acmacrocycle_a
_cod_depositor_comments 'Adding full bibliography for 7049313--7049315.cif.'
_cod_original_cell_volume 6480.2(12)
_cod_database_code 7049313
_shelx_shelxl_version_number 2014/7
_shelx_space_group_comment
;
The symmetry employed for this shelxl refinement is uniquely defined
by the following loop, which should always be used as a source of
symmetry information in preference to the above space-group names.
They are only intended as comments.
;
_shelx_estimated_absorpt_t_max 0.947
_shelx_estimated_absorpt_t_min 0.897
_olex2_refinement_description
;
1. Fixed Uiso
 At 1.2 times of:
  All C(H) groups
 At 1.5 times of:
  All C(H,H,H) groups
2. Rigid body (RIGU) restrains
 All non-hydrogen atoms
 with sigma for 1-2 distances of 0.004 and sigma for 1-3 distances of 0.004
3. Others
 Fixed Sof: C0AA(0.5) H0AB(0.5) H0AC(0.5) H0AD(0.5) C1AA(0.5) H1AB(0.5)
 H1AC(0.5) H1AD(0.5) C2AA(0.5) H2AB(0.5) H2AC(0.5) H2AD(0.5) C8A(0.5) H8AA(0.5)
 H8AB(0.5) H8AC(0.5) C7A(0.5) H7AA(0.5) H7AB(0.5) H7AC(0.5) C5A(0.5) H5AA(0.5)
 H5AB(0.5) H5AC(0.5)
4.a Aromatic/amide H refined with riding coordinates:
 C00C(H00C), C00G(H00G), C2(H2), C00I(H00I), C6(H6), C00S(H00S), C00U(H00U),
 C00V(H00V), C00W(H00W), C00X(H00X), C10(H10), C01B(H01J), C01N(H4AA),
 C01P(H6AA), C01R(H9AA), C01S(H0BA), C01U(H2BA), C01V(H3BA), C01W(H4BA),
 C01Y(H5BA), C01Z(H1BA), C020(H020)
4.b Idealised Me refined as rotating group:
 C00J(H00A,H00B,H00D), C011(H01A,H01B,H01C), C016(H01D,H01E,H01F), C4(H4A,H4B,
 H4C), C018(H01G,H01H,H01I), C12(H12A,H12B,H12C), C8(H8A,H8B,H8C), C01D(H01K,
 H01L,H01M), C01E(H01N,H01O,H01P), C01F(H01Q,H01R,H01S), C01G(H01T,H01U,H01V),
 C01H(H01W,H01X,H01Y), C01I(H01Z,H,HA), C01K(H01,HB,HC), C01L(H0AA,HD,HE),
 C01M(H1AA,HF,HG), C01Q(H2AA,HH,HI), C01T(H3AA,HJ,HK), C021(H02D,H02E,H02F),
 C022(H02A,H02B,H02C), C0AA(H0AB,H0AC,H0AD), C1AA(H1AB,H1AC,H1AD), C2AA(H2AB,
 H2AC,H2AD), C8A(H8AA,H8AB,H8AC), C7A(H7AA,H7AB,H7AC), C5A(H5AA,H5AB,H5AC)
;
_olex2_submission_special_instructions 'No special instructions were received'

loop_
_space_group_symop_operation_xyz
'x, y, z'
'-x, y+1/2, -z+1/2'
'-x, -y, -z'
'x, -y-1/2, z-1/2'

loop_
_atom_site_label
_atom_site_type_symbol
_atom_site_fract_x
_atom_site_fract_y
_atom_site_fract_z
_atom_site_U_iso_or_equiv
_atom_site_adp_type
_atom_site_occupancy
_atom_site_site_symmetry_order
_atom_site_calc_flag
_atom_site_refinement_flags_posn
_atom_site_refinement_flags_adp
_atom_site_refinement_flags_occupancy
_atom_site_disorder_assembly
_atom_site_disorder_group
Te2 Te 0.56562(2) 0.41833(2) 0.68511(2) 0.01766(5) Uani 1 1 d . U . . .
Te1 Te 0.37061(2) 0.42737(2) 0.61472(2) 0.01773(5) Uani 1 1 d . U . . .
Te3 Te 0.68605(2) 0.53769(2) 0.60088(2) 0.01755(5) Uani 1 1 d . U . . .
O1 O 0.50351(10) 0.32952(11) 0.65277(13) 0.0215(5) Uani 1 1 d . U . . .
O2 O 0.65497(11) 0.55552(10) 0.71962(13) 0.0209(5) Uani 1 1 d . U . . .
O3 O 0.71399(11) 0.50084(11) 0.41819(12) 0.0212(5) Uani 1 1 d . U . . .
N1 N 0.43204(13) 0.33651(12) 0.64883(15) 0.0176(5) Uani 1 1 d . U . . .
N3 N 0.73806(13) 0.49871(12) 0.49612(15) 0.0186(5) Uani 1 1 d . U . . .
N2 N 0.62491(13) 0.50078(12) 0.75151(16) 0.0188(5) Uani 1 1 d . U . . .
C1 C 0.29302(15) 0.35617(15) 0.63050(17) 0.0162(6) Uani 1 1 d . U . . .
C00B C 0.52133(15) 0.33522(15) 0.83056(17) 0.0175(6) Uani 1 1 d . U . . .
C00C C 0.45029(15) 0.33931(15) 0.84390(17) 0.0173(6) Uani 1 1 d . U . . .
H00C H 0.4256 0.3783 0.8315 0.021 Uiso 1 1 calc R . . . .
C00D C 0.41572(16) 0.28574(15) 0.87548(18) 0.0185(6) Uani 1 1 d . U . . .
C5 C 0.55808(16) 0.39566(15) 0.80463(18) 0.0190(6) Uani 1 1 d . U . . .
C9 C 0.77800(16) 0.49138(14) 0.65209(19) 0.0193(6) Uani 1 1 d . U . . .
C00G C 0.17811(16) 0.36059(14) 0.54710(18) 0.0177(6) Uani 1 1 d . U . . .
H00G H 0.2018 0.3487 0.5037 0.021 Uiso 1 1 calc R . . . .
C2 C 0.31939(16) 0.29560(15) 0.65040(17) 0.0182(6) Uani 1 1 d . U . . .
H2 H 0.2887 0.2607 0.6579 0.022 Uiso 1 1 calc R . . . .
C00I C 0.55790(16) 0.27632(15) 0.84706(19) 0.0209(6) Uani 1 1 d . U . . .
H00I H 0.6052 0.2738 0.8379 0.025 Uiso 1 1 calc R . . . .
C00J C 0.00309(17) 0.30676(16) 0.4682(2) 0.0252(7) Uani 1 1 d . U . . .
H00A H 0.0236 0.2649 0.4847 0.038 Uiso 1 1 calc GR . . . .
H00B H -0.0249 0.3013 0.4186 0.038 Uiso 1 1 calc GR . . . .
H00D H -0.0262 0.3224 0.5075 0.038 Uiso 1 1 calc GR . . . .
C00K C 0.21602(15) 0.37030(15) 0.62061(18) 0.0178(6) Uani 1 1 d . U . . .
C00L C 0.82513(17) 0.37760(17) 0.9175(2) 0.0267(7) Uani 1 1 d . U . . .
C00M C 0.10551(15) 0.36854(14) 0.53814(17) 0.0163(6) Uani 1 1 d . U . . .
C00N C 0.82495(16) 0.44074(16) 0.86611(19) 0.0216(7) Uani 1 1 d . U . . .
C3 C 0.39450(16) 0.28397(14) 0.66018(17) 0.0167(6) Uani 1 1 d . U . . .
C7 C 0.62671(15) 0.49647(15) 0.82800(19) 0.0188(6) Uani 1 1 d . U . . .
C00Q C 0.06166(16) 0.35735(16) 0.45833(19) 0.0220(7) Uani 1 1 d . U . . .
C6 C 0.59087(16) 0.43919(15) 0.8560(2) 0.0204(6) Uani 1 1 d . U . . .
H6 H 0.5904 0.4322 0.9102 0.024 Uiso 1 1 calc R . . . .
C00S C 0.18068(16) 0.38837(16) 0.68545(18) 0.0216(7) Uani 1 1 d . U . . .
H00S H 0.2061 0.3949 0.7343 0.026 Uiso 1 1 calc R . . . .
C00T C 0.10734(16) 0.39694(15) 0.67867(19) 0.0210(6) Uani 1 1 d . U . . .
C00U C 0.45436(16) 0.22745(16) 0.89104(19) 0.0218(7) Uani 1 1 d . U . . .
H00U H 0.4318 0.1913 0.9117 0.026 Uiso 1 1 calc R . . . .
C00V C 0.80104(16) 0.43852(15) 0.78533(19) 0.0210(6) Uani 1 1 d . U . . .
H00V H 0.7854 0.3984 0.7628 0.025 Uiso 1 1 calc R . . . .
C00W C 0.07160(16) 0.38710(15) 0.60469(18) 0.0189(6) Uani 1 1 d . U . . .
H00W H 0.0230 0.3931 0.5989 0.023 Uiso 1 1 calc R . . . .
C00X C 0.85048(16) 0.50083(16) 0.89647(19) 0.0226(7) Uani 1 1 d . U . . .
H00X H 0.8681 0.5027 0.9494 0.027 Uiso 1 1 calc R . . . .
C10 C 0.81609(16) 0.46140(16) 0.59908(19) 0.0223(7) Uani 1 1 d . U . . .
H10 H 0.8571 0.4389 0.6169 0.027 Uiso 1 1 calc R . . . .
C00Z C 0.52504(17) 0.22081(15) 0.87712(19) 0.0222(7) Uani 1 1 d . U . . .
C010 C 0.33887(16) 0.28951(16) 0.89478(19) 0.0216(7) Uani 1 1 d . U . . .
C011 C 0.30773(17) 0.35880(17) 0.8798(2) 0.0287(8) Uani 1 1 d . U . . .
H01A H 0.3339 0.3904 0.9133 0.043 Uiso 1 1 calc GR . . . .
H01B H 0.2594 0.3589 0.8915 0.043 Uiso 1 1 calc GR . . . .
H01C H 0.3104 0.3707 0.8254 0.043 Uiso 1 1 calc GR . . . .
C012 C 0.80030(15) 0.49522(15) 0.73829(19) 0.0196(6) Uani 1 1 d . U . . .
C013 C 0.06978(17) 0.41364(19) 0.7529(2) 0.0277(7) Uani 1 1 d . U . . .
C11 C 0.79442(16) 0.46351(16) 0.51550(19) 0.0224(7) Uani 1 1 d . U . . .
C015 C 0.85104(16) 0.55900(15) 0.85113(19) 0.0204(6) Uani 1 1 d . U . . .
C016 C 0.75442(19) 0.34112(19) 0.9034(2) 0.0367(9) Uani 1 1 d . U . . .
H01D H 0.7172 0.3699 0.9168 0.055 Uiso 1 1 calc GR . . . .
H01E H 0.7553 0.3021 0.9360 0.055 Uiso 1 1 calc GR . . . .
H01F H 0.7466 0.3286 0.8487 0.055 Uiso 1 1 calc GR . . . .
C4 C 0.42760(17) 0.21845(15) 0.6813(2) 0.0233(7) Uani 1 1 d . U . . .
H4A H 0.4487 0.2009 0.6364 0.035 Uiso 1 1 calc GR . . . .
H4B H 0.3923 0.1882 0.6964 0.035 Uiso 1 1 calc GR . . . .
H4C H 0.4632 0.2241 0.7246 0.035 Uiso 1 1 calc GR . . . .
C018 C -0.00896(17) 0.42746(18) 0.7342(2) 0.0279(7) Uani 1 1 d . U . . .
H01G H -0.0152 0.4641 0.6979 0.042 Uiso 1 1 calc GR . . . .
H01H H -0.0295 0.4383 0.7822 0.042 Uiso 1 1 calc GR . . . .
H01I H -0.0316 0.3887 0.7107 0.042 Uiso 1 1 calc GR . . . .
C12 C 0.83220(19) 0.4295(2) 0.4531(2) 0.0362(9) Uani 1 1 d . U . . .
H12A H 0.8014 0.3977 0.4257 0.054 Uiso 1 1 calc GR . . . .
H12B H 0.8731 0.4072 0.4775 0.054 Uiso 1 1 calc GR . . . .
H12C H 0.8464 0.4619 0.4161 0.054 Uiso 1 1 calc GR . . . .
C8 C 0.66236(17) 0.54697(16) 0.88272(19) 0.0236(7) Uani 1 1 d . U . . .
H8A H 0.7060 0.5601 0.8633 0.035 Uiso 1 1 calc GR . . . .
H8B H 0.6715 0.5281 0.9346 0.035 Uiso 1 1 calc GR . . . .
H8C H 0.6324 0.5851 0.8853 0.035 Uiso 1 1 calc GR . . . .
C01B C 0.82485(16) 0.55536(16) 0.77224(19) 0.0219(7) Uani 1 1 d . U . . .
H01J H 0.8235 0.5935 0.7412 0.026 Uiso 1 1 calc R . . . .
C01C C 0.87993(17) 0.62355(17) 0.8906(2) 0.0264(7) Uani 1 1 d . U . . .
C01D C 0.02899(19) 0.42345(17) 0.4288(2) 0.0329(8) Uani 1 1 d . U . . .
H01K H -0.0002 0.4162 0.3803 0.049 Uiso 1 1 calc GR . . . .
H01L H 0.0658 0.4543 0.4195 0.049 Uiso 1 1 calc GR . . . .
H01M H 0.0010 0.4413 0.4680 0.049 Uiso 1 1 calc GR . . . .
C01E C 0.07785(19) 0.3533(2) 0.8095(2) 0.0395(9) Uani 1 1 d . U . . .
H01N H 0.0554 0.3153 0.7841 0.059 Uiso 1 1 calc GR . . . .
H01O H 0.0562 0.3632 0.8571 0.059 Uiso 1 1 calc GR . . . .
H01P H 0.1270 0.3441 0.8224 0.059 Uiso 1 1 calc GR . . . .
C01F C 0.8380(2) 0.3934(2) 1.0065(2) 0.0412(9) Uani 1 1 d . U . . .
H01Q H 0.8836 0.4134 1.0173 0.062 Uiso 1 1 calc GR . . . .
H01R H 0.8359 0.3531 1.0365 0.062 Uiso 1 1 calc GR . . . .
H01S H 0.8025 0.4236 1.0212 0.062 Uiso 1 1 calc GR . . . .
C01G C 0.8740(2) 0.68302(18) 0.8348(2) 0.0383(9) Uani 1 1 d . U . . .
H01T H 0.9029 0.6758 0.7922 0.057 Uiso 1 1 calc GR . . . .
H01U H 0.8895 0.7223 0.8634 0.057 Uiso 1 1 calc GR . . . .
H01V H 0.8259 0.6884 0.8138 0.057 Uiso 1 1 calc GR . . . .
C01H C 0.33499(19) 0.2721(2) 0.9825(2) 0.0327(8) Uani 1 1 d . U . . .
H01W H 0.3544 0.2287 0.9929 0.049 Uiso 1 1 calc GR . . . .
H01X H 0.2867 0.2728 0.9944 0.049 Uiso 1 1 calc GR . . . .
H01Y H 0.3614 0.3041 1.0150 0.049 Uiso 1 1 calc GR . . . .
C01I C 0.8841(2) 0.33159(19) 0.8950(3) 0.0383(9) Uani 1 1 d . U . . .
H01Z H 0.8769 0.3212 0.8396 0.057 Uiso 1 1 calc GR . . . .
H H 0.8837 0.2914 0.9254 0.057 Uiso 1 1 calc GR . . . .
HA H 0.9287 0.3534 0.9059 0.057 Uiso 1 1 calc GR . . . .
C01J C 0.56449(17) 0.15466(16) 0.8914(2) 0.0273(7) Uani 1 1 d . U . . .
C01K C 0.95705(19) 0.61350(19) 0.9217(2) 0.0367(9) Uani 1 1 d . U . . .
H01 H 0.9603 0.5788 0.9607 0.055 Uiso 1 1 calc GR . . . .
HB H 0.9754 0.6540 0.9453 0.055 Uiso 1 1 calc GR . . . .
HC H 0.9839 0.6014 0.8787 0.055 Uiso 1 1 calc GR . . . .
C01L C 0.29385(18) 0.23920(18) 0.8445(2) 0.0307(8) Uani 1 1 d . U . . .
H0AA H 0.2946 0.2500 0.7895 0.046 Uiso 1 1 calc GR . . . .
HD H 0.2463 0.2408 0.8586 0.046 Uiso 1 1 calc GR . . . .
HE H 0.3126 0.1953 0.8540 0.046 Uiso 1 1 calc GR . . . .
C01M C 0.10697(19) 0.3302(2) 0.3957(2) 0.0385(9) Uani 1 1 d . U . . .
H1AA H 0.1274 0.2886 0.4133 0.058 Uiso 1 1 calc GR . . . .
HF H 0.1438 0.3614 0.3875 0.058 Uiso 1 1 calc GR . . . .
HG H 0.0782 0.3237 0.3468 0.058 Uiso 1 1 calc GR . . . .
C01N C 0.3443(2) 0.6291(2) 0.8994(3) 0.0437(10) Uani 1 1 d . U . . .
H4AA H 0.3009 0.6506 0.8931 0.052 Uiso 1 1 calc R . . . .
C01O C 0.3525(2) 0.56930(18) 0.8615(3) 0.0396(9) Uani 1 1 d . U . . .
C01P C 0.4630(2) 0.6265(2) 0.9575(2) 0.0458(10) Uani 1 1 d . U . . .
H6AA H 0.5002 0.6457 0.9889 0.055 Uiso 1 1 calc R . . . .
C01Q C 0.1032(2) 0.4748(2) 0.7943(3) 0.0515(12) Uani 1 1 d . U . . .
H2AA H 0.1521 0.4663 0.8094 0.077 Uiso 1 1 calc GR . . . .
HH H 0.0796 0.4845 0.8406 0.077 Uiso 1 1 calc GR . . . .
HI H 0.0987 0.5121 0.7588 0.077 Uiso 1 1 calc GR . . . .
C01R C 0.3993(2) 0.6578(2) 0.9466(3) 0.0498(11) Uani 1 1 d . U . . .
H9AA H 0.3928 0.6985 0.9709 0.060 Uiso 1 1 calc R . . . .
C01S C 0.4714(2) 0.5666(2) 0.9215(3) 0.0539(12) Uani 1 1 d . U . . .
H0BA H 0.5144 0.5446 0.9293 0.065 Uiso 1 1 calc R . . . .
C01T C 0.8368(2) 0.6405(2) 0.9614(2) 0.0403(9) Uani 1 1 d . U . . .
H3AA H 0.7881 0.6463 0.9425 0.061 Uiso 1 1 calc GR . . . .
HJ H 0.8545 0.6807 0.9862 0.061 Uiso 1 1 calc GR . . . .
HK H 0.8410 0.6048 0.9992 0.061 Uiso 1 1 calc GR . . . .
C01U C 0.9201(3) 0.1936(2) 0.7277(3) 0.0544(11) Uani 1 1 d . U . . .
H2BA H 0.9614 0.1723 0.7472 0.065 Uiso 1 1 calc R . . . .
C01V C 0.8605(3) 0.1789(3) 0.7567(3) 0.0610(13) Uani 1 1 d . U . . .
H3BA H 0.8594 0.1461 0.7952 0.073 Uiso 1 1 calc R . . . .
C01W C 0.8599(2) 0.2719(2) 0.6383(3) 0.0516(11) Uani 1 1 d . U . . .
H4BA H 0.8606 0.3016 0.5964 0.062 Uiso 1 1 calc R . . . .
C01X C 0.7973(3) 0.2597(2) 0.6693(3) 0.0617(13) Uani 1 1 d . U . . .
C01Y C 0.7967(3) 0.2138(3) 0.7289(3) 0.0641(13) Uani 1 1 d . U . . .
H5BA H 0.7550 0.2051 0.7516 0.077 Uiso 1 1 calc R . . . .
C01Z C 0.4173(2) 0.5387(2) 0.8741(3) 0.0560(12) Uani 1 1 d . U . . .
H1BA H 0.4244 0.4981 0.8498 0.067 Uiso 1 1 calc R . . . .
C020 C 0.9222(3) 0.2413(2) 0.6674(3) 0.0542(11) Uani 1 1 d . U . . .
H020 H 0.9645 0.2521 0.6473 0.065 Uiso 1 1 calc R . . . .
C021 C 0.7321(3) 0.2949(3) 0.6361(4) 0.088(2) Uani 1 1 d . U . . .
H02D H 0.7427 0.3408 0.6275 0.132 Uiso 1 1 calc GR . . . .
H02E H 0.6967 0.2917 0.6727 0.132 Uiso 1 1 calc GR . . . .
H02F H 0.7150 0.2748 0.5866 0.132 Uiso 1 1 calc GR . . . .
C022 C 0.2933(3) 0.5392(3) 0.8089(4) 0.0693(15) Uani 1 1 d . U . . .
H02A H 0.2776 0.4993 0.8329 0.104 Uiso 1 1 calc GR . . . .
H02B H 0.3094 0.5289 0.7584 0.104 Uiso 1 1 calc GR . . . .
H02C H 0.2550 0.5703 0.8020 0.104 Uiso 1 1 calc GR . . . .
C0AA C 0.5187(4) 0.1006(3) 0.9323(5) 0.0323(16) Uani 0.5 1 d . U P A 1
H0AB H 0.5024 0.1190 0.9795 0.048 Uiso 0.5 1 calc GR . P A 1
H0AC H 0.5472 0.0622 0.9456 0.048 Uiso 0.5 1 calc GR . P A 1
H0AD H 0.4791 0.0882 0.8963 0.048 Uiso 0.5 1 calc GR . P A 1
C1AA C 0.5871(5) 0.1292(4) 0.8189(5) 0.0411(19) Uani 0.5 1 d . U P A 1
H1AB H 0.5468 0.1212 0.7819 0.062 Uiso 0.5 1 calc GR . P A 1
H1AC H 0.6123 0.0883 0.8293 0.062 Uiso 0.5 1 calc GR . P A 1
H1AD H 0.6174 0.1609 0.7969 0.062 Uiso 0.5 1 calc GR . P A 1
C2AA C 0.6270(4) 0.1662(4) 0.9580(5) 0.0400(19) Uani 0.5 1 d . U P A 1
H2AB H 0.6590 0.1984 0.9402 0.060 Uiso 0.5 1 calc GR . P A 1
H2AC H 0.6514 0.1250 0.9691 0.060 Uiso 0.5 1 calc GR . P A 1
H2AD H 0.6084 0.1820 1.0053 0.060 Uiso 0.5 1 calc GR . P A 1
C8A C 0.5552(5) 0.1272(4) 0.9672(5) 0.047(2) Uani 0.5 1 d . U P A 2
H8AA H 0.5682 0.1596 1.0075 0.070 Uiso 0.5 1 calc GR . P A 2
H8AB H 0.5844 0.0886 0.9758 0.070 Uiso 0.5 1 calc GR . P A 2
H8AC H 0.5068 0.1150 0.9693 0.070 Uiso 0.5 1 calc GR . P A 2
C7A C 0.6443(4) 0.1609(4) 0.8787(6) 0.049(2) Uani 0.5 1 d . U P A 2
H7AA H 0.6491 0.1762 0.8258 0.073 Uiso 0.5 1 calc GR . P A 2
H7AB H 0.6665 0.1183 0.8863 0.073 Uiso 0.5 1 calc GR . P A 2
H7AC H 0.6663 0.1920 0.9160 0.073 Uiso 0.5 1 calc GR . P A 2
C5A C 0.5342(5) 0.1065(4) 0.8213(5) 0.0426(19) Uani 0.5 1 d . U P A 2
H5AA H 0.4841 0.1028 0.8216 0.064 Uiso 0.5 1 calc GR . P A 2
H5AB H 0.5553 0.0633 0.8286 0.064 Uiso 0.5 1 calc GR . P A 2
H5AC H 0.5452 0.1245 0.7714 0.064 Uiso 0.5 1 calc GR . P A 2

loop_
_atom_site_aniso_label
_atom_site_aniso_U_11
_atom_site_aniso_U_22
_atom_site_aniso_U_33
_atom_site_aniso_U_23
_atom_site_aniso_U_13
_atom_site_aniso_U_12
Te2 0.01138(10) 0.01941(10) 0.02185(11) 0.00069(8) -0.00030(7) -0.00078(7)
Te1 0.01094(10) 0.02032(10) 0.02162(11) 0.00215(8) -0.00022(7) -0.00133(7)
Te3 0.01296(10) 0.01653(10) 0.02291(11) 0.00143(8) 0.00025(7) 0.00061(7)
O1 0.0093(10) 0.0240(11) 0.0305(12) -0.0038(9) -0.0017(9) -0.0010(8)
O2 0.0179(11) 0.0184(10) 0.0270(12) -0.0012(9) 0.0047(9) -0.0021(8)
O3 0.0161(11) 0.0246(11) 0.0220(11) 0.0013(9) -0.0024(9) 0.0021(9)
N1 0.0110(12) 0.0222(13) 0.0193(13) -0.0028(10) -0.0005(10) -0.0011(10)
N3 0.0160(13) 0.0204(13) 0.0189(13) 0.0014(10) -0.0004(10) -0.0036(10)
N2 0.0123(12) 0.0166(12) 0.0278(14) 0.0018(10) 0.0028(10) -0.0010(10)
C1 0.0117(14) 0.0232(14) 0.0138(14) -0.0012(11) 0.0021(11) -0.0018(11)
C00B 0.0154(14) 0.0195(14) 0.0173(15) -0.0006(11) -0.0005(11) -0.0020(11)
C00C 0.0159(14) 0.0184(14) 0.0173(15) 0.0000(11) -0.0007(11) 0.0024(11)
C00D 0.0159(14) 0.0228(15) 0.0165(15) 0.0004(12) -0.0004(12) -0.0011(11)
C5 0.0151(15) 0.0205(14) 0.0217(15) 0.0007(12) 0.0020(12) 0.0030(11)
C9 0.0136(14) 0.0148(14) 0.0288(16) 0.0030(12) -0.0015(12) -0.0008(11)
C00G 0.0155(14) 0.0194(15) 0.0184(15) -0.0004(12) 0.0032(11) -0.0014(11)
C2 0.0160(15) 0.0212(14) 0.0173(15) -0.0009(12) 0.0009(12) -0.0042(11)
C00I 0.0148(15) 0.0217(15) 0.0258(17) -0.0030(12) -0.0006(12) 0.0002(12)
C00J 0.0209(17) 0.0254(16) 0.0283(18) -0.0009(14) -0.0033(13) -0.0035(13)
C00K 0.0120(14) 0.0210(15) 0.0201(15) 0.0030(12) 0.0007(11) -0.0010(11)
C00L 0.0204(17) 0.0261(16) 0.0333(18) 0.0084(14) 0.0012(14) 0.0037(13)
C00M 0.0141(14) 0.0169(14) 0.0178(14) 0.0014(11) 0.0007(11) -0.0024(11)
C00N 0.0126(15) 0.0246(15) 0.0276(16) 0.0063(12) 0.0011(12) 0.0039(12)
C3 0.0171(15) 0.0196(14) 0.0130(14) -0.0043(11) -0.0008(11) -0.0024(11)
C7 0.0112(14) 0.0195(14) 0.0254(15) -0.0015(12) 0.0007(12) 0.0018(11)
C00Q 0.0159(15) 0.0268(16) 0.0227(16) 0.0016(13) -0.0017(12) -0.0029(12)
C6 0.0139(15) 0.0213(15) 0.0261(16) 0.0007(12) 0.0025(12) 0.0008(11)
C00S 0.0168(15) 0.0297(17) 0.0178(15) -0.0027(13) -0.0011(12) -0.0032(12)
C00T 0.0169(15) 0.0228(15) 0.0235(15) -0.0004(12) 0.0030(12) -0.0019(12)
C00U 0.0198(16) 0.0204(15) 0.0246(17) 0.0053(12) -0.0017(13) -0.0023(12)
C00V 0.0136(15) 0.0211(15) 0.0282(16) 0.0007(12) 0.0016(12) 0.0008(12)
C00W 0.0100(14) 0.0209(15) 0.0255(15) -0.0002(12) 0.0003(11) -0.0015(11)
C00X 0.0146(15) 0.0306(16) 0.0224(16) 0.0025(13) 0.0005(12) 0.0038(12)
C10 0.0159(15) 0.0231(16) 0.0275(16) 0.0035(13) 0.0002(12) 0.0006(12)
C00Z 0.0205(15) 0.0194(14) 0.0254(16) -0.0015(12) -0.0053(13) 0.0007(12)
C010 0.0157(15) 0.0281(16) 0.0213(16) 0.0069(13) 0.0032(12) 0.0011(12)
C011 0.0179(17) 0.0357(18) 0.0330(19) 0.0057(15) 0.0057(14) 0.0047(14)
C012 0.0106(14) 0.0221(15) 0.0258(16) 0.0022(12) -0.0002(12) 0.0017(11)
C013 0.0162(16) 0.046(2) 0.0211(16) -0.0053(14) 0.0022(12) 0.0004(14)
C11 0.0144(15) 0.0249(16) 0.0282(16) 0.0027(13) 0.0035(12) 0.0003(12)
C015 0.0123(14) 0.0247(15) 0.0244(16) -0.0011(12) 0.0022(12) 0.0017(11)
C016 0.0256(19) 0.038(2) 0.045(2) 0.0177(17) -0.0002(16) -0.0047(15)
C4 0.0219(17) 0.0198(15) 0.0277(17) -0.0037(13) -0.0001(13) 0.0008(12)
C018 0.0178(16) 0.040(2) 0.0267(18) 0.0000(15) 0.0063(13) 0.0043(14)
C12 0.0250(19) 0.056(2) 0.0278(18) 0.0025(17) 0.0019(15) 0.0203(17)
C8 0.0207(16) 0.0232(16) 0.0268(17) -0.0038(13) 0.0017(13) -0.0034(13)
C01B 0.0181(16) 0.0213(15) 0.0265(16) 0.0008(12) 0.0037(13) 0.0012(12)
C01C 0.0220(17) 0.0286(17) 0.0278(17) -0.0058(13) -0.0030(13) -0.0029(13)
C01D 0.0289(19) 0.0313(18) 0.036(2) 0.0130(15) -0.0118(15) -0.0070(15)
C01E 0.0230(19) 0.071(3) 0.0256(19) 0.0094(18) 0.0069(15) 0.0100(18)
C01F 0.050(3) 0.041(2) 0.032(2) 0.0136(16) -0.0008(17) -0.0008(18)
C01G 0.049(2) 0.0270(18) 0.038(2) -0.0063(15) -0.0050(18) -0.0046(16)
C01H 0.0282(19) 0.048(2) 0.0232(17) 0.0112(15) 0.0069(14) 0.0072(16)
C01I 0.029(2) 0.034(2) 0.053(2) 0.0146(17) 0.0069(17) 0.0100(16)
C01J 0.0196(16) 0.0182(15) 0.0436(19) 0.0044(13) -0.0001(14) 0.0027(12)
C01K 0.0280(19) 0.034(2) 0.046(2) -0.0052(17) -0.0068(16) -0.0066(15)
C01L 0.0220(18) 0.0374(19) 0.0326(19) 0.0076(15) 0.0027(14) -0.0062(14)
C01M 0.0231(19) 0.070(3) 0.0215(18) -0.0108(17) -0.0019(14) -0.0009(18)
C01N 0.042(2) 0.038(2) 0.050(2) 0.0035(18) 0.0014(18) 0.0129(17)
C01O 0.039(2) 0.0283(18) 0.054(2) 0.0049(17) 0.0157(18) -0.0056(15)
C01P 0.042(2) 0.062(3) 0.033(2) 0.0152(19) 0.0019(17) -0.0039(19)
C01Q 0.029(2) 0.073(3) 0.055(3) -0.036(2) 0.0137(19) -0.011(2)
C01R 0.060(3) 0.046(2) 0.041(2) -0.0064(19) -0.003(2) 0.009(2)
C01S 0.027(2) 0.055(3) 0.083(3) 0.016(2) 0.021(2) 0.0061(18)
C01T 0.042(2) 0.041(2) 0.039(2) -0.0156(17) 0.0072(18) -0.0062(18)
C01U 0.062(3) 0.055(3) 0.045(3) -0.004(2) 0.000(2) -0.001(2)
C01V 0.075(3) 0.063(3) 0.045(3) -0.005(2) 0.007(2) -0.013(2)
C01W 0.049(2) 0.048(2) 0.058(3) -0.005(2) 0.008(2) 0.002(2)
C01X 0.055(3) 0.046(2) 0.083(3) -0.028(2) 0.001(2) -0.007(2)
C01Y 0.068(3) 0.067(3) 0.057(3) -0.015(2) 0.006(2) -0.023(2)
C01Z 0.043(2) 0.032(2) 0.097(4) -0.004(2) 0.024(2) 0.0034(17)
C020 0.057(3) 0.051(3) 0.056(3) -0.009(2) 0.010(2) -0.003(2)
C021 0.046(3) 0.048(3) 0.161(6) -0.051(3) -0.031(3) 0.009(2)
C022 0.058(3) 0.050(3) 0.100(4) -0.015(3) 0.006(3) -0.016(2)
C0AA 0.026(4) 0.016(3) 0.054(5) 0.010(3) 0.003(3) 0.002(3)
C1AA 0.051(5) 0.027(4) 0.047(4) 0.006(3) 0.016(4) 0.018(4)
C2AA 0.028(4) 0.026(4) 0.062(5) 0.007(3) -0.016(3) 0.003(3)
C8A 0.054(5) 0.034(4) 0.053(4) 0.019(3) 0.008(4) 0.019(4)
C7A 0.023(3) 0.025(4) 0.098(7) 0.014(4) 0.006(4) 0.008(3)
C5A 0.049(5) 0.018(3) 0.058(5) -0.002(3) -0.008(4) 0.011(3)

loop_
_atom_type_symbol
_atom_type_description
_atom_type_scat_dispersion_real
_atom_type_scat_dispersion_imag
_atom_type_scat_source
C C 0.0033 0.0016 'International Tables Vol C Tables 4.2.6.8 and 6.1.1.4'
H H 0.0000 0.0000 'International Tables Vol C Tables 4.2.6.8 and 6.1.1.4'
N N 0.0061 0.0033 'International Tables Vol C Tables 4.2.6.8 and 6.1.1.4'
O O 0.0106 0.0060 'International Tables Vol C Tables 4.2.6.8 and 6.1.1.4'
Te Te -0.5308 1.6751 'International Tables Vol C Tables 4.2.6.8 and 6.1.1.4'

loop_
_geom_angle_atom_site_label_1
_geom_angle_atom_site_label_2
_geom_angle_atom_site_label_3
_geom_angle
_geom_angle_site_symmetry_1
_geom_angle_site_symmetry_3
O1 Te2 N2 164.58(9) . .
C5 Te2 O1 88.90(10) . .
C5 Te2 N2 75.69(11) . .
O3 Te1 N1 164.75(8) 3_666 .
C1 Te1 O3 88.38(10) . 3_666
C1 Te1 N1 76.41(10) . .
O2 Te3 N3 164.14(9) . .
C9 Te3 O2 88.78(11) . .
C9 Te3 N3 76.14(11) . .
N1 O1 Te2 116.30(16) . .
N2 O2 Te3 112.92(16) . .
N3 O3 Te1 116.22(17) . 3_666
O1 N1 Te1 126.73(18) . .
C3 N1 Te1 115.1(2) . .
C3 N1 O1 118.0(2) . .
O3 N3 Te3 128.43(18) . .
C11 N3 Te3 113.8(2) . .
C11 N3 O3 117.3(3) . .
O2 N2 Te2 127.04(18) . .
C7 N2 Te2 114.6(2) . .
C7 N2 O2 118.2(2) . .
C2 C1 Te1 113.5(2) . .
C2 C1 C00K 122.8(3) . .
C00K C1 Te1 123.7(2) . .
C00C C00B C5 119.3(3) . .
C00I C00B C00C 119.6(3) . .
C00I C00B C5 121.0(3) . .
C00B C00C H00C 119.5 . .
C00D C00C C00B 121.1(3) . .
C00D C00C H00C 119.5 . .
C00C C00D C00U 117.5(3) . .
C00C C00D C010 122.6(3) . .
C00U C00D C010 119.9(3) . .
C00B C5 Te2 122.6(2) . .
C6 C5 Te2 114.5(2) . .
C6 C5 C00B 122.9(3) . .
C10 C9 Te3 113.8(2) . .
C10 C9 C012 123.8(3) . .
C012 C9 Te3 122.4(2) . .
C00K C00G H00G 119.6 . .
C00M C00G H00G 119.6 . .
C00M C00G C00K 120.7(3) . .
C1 C2 H2 119.4 . .
C1 C2 C3 121.1(3) . .
C3 C2 H2 119.4 . .
C00B C00I H00I 119.3 . .
C00B C00I C00Z 121.4(3) . .
C00Z C00I H00I 119.3 . .
H00A C00J H00B 109.5 . .
H00A C00J H00D 109.5 . .
H00B C00J H00D 109.5 . .
C00Q C00J H00A 109.5 . .
C00Q C00J H00B 109.5 . .
C00Q C00J H00D 109.5 . .
C00G C00K C1 119.9(3) . .
C00S C00K C1 120.4(3) . .
C00S C00K C00G 119.6(3) . .
C016 C00L C00N 110.5(3) . .
C016 C00L C01F 108.0(3) . .
C01F C00L C00N 112.1(3) . .
C01I C00L C00N 108.7(3) . .
C01I C00L C016 109.1(3) . .
C01I C00L C01F 108.4(3) . .
C00G C00M C00Q 122.3(3) . .
C00G C00M C00W 118.2(3) . .
C00W C00M C00Q 119.5(3) . .
C00V C00N C00L 120.6(3) . .
C00X C00N C00L 121.8(3) . .
C00X C00N C00V 117.5(3) . .
N1 C3 C2 113.8(3) . .
N1 C3 C4 121.9(3) . .
C2 C3 C4 124.3(3) . .
N2 C7 C6 114.4(3) . .
N2 C7 C8 122.9(3) . .
C6 C7 C8 122.7(3) . .
C00J C00Q C00M 110.1(3) . .
C00J C00Q C01D 109.5(3) . .
C01D C00Q C00M 109.4(3) . .
C01M C00Q C00J 107.6(3) . .
C01M C00Q C00M 111.5(3) . .
C01M C00Q C01D 108.7(3) . .
C5 C6 C7 120.8(3) . .
C5 C6 H6 119.6 . .
C7 C6 H6 119.6 . .
C00K C00S H00S 119.4 . .
C00K C00S C00T 121.3(3) . .
C00T C00S H00S 119.4 . .
C00S C00T C013 119.6(3) . .
C00W C00T C00S 117.4(3) . .
C00W C00T C013 122.9(3) . .
C00D C00U H00U 118.4 . .
C00Z C00U C00D 123.3(3) . .
C00Z C00U H00U 118.4 . .
C00N C00V H00V 119.4 . .
C012 C00V C00N 121.2(3) . .
C012 C00V H00V 119.4 . .
C00M C00W H00W 118.6 . .
C00T C00W C00M 122.8(3) . .
C00T C00W H00W 118.6 . .
C00N C00X H00X 118.5 . .
C00N C00X C015 123.1(3) . .
C015 C00X H00X 118.5 . .
C9 C10 H10 119.4 . .
C9 C10 C11 121.3(3) . .
C11 C10 H10 119.4 . .
C00I C00Z C01J 121.3(3) . .
C00U C00Z C00I 117.2(3) . .
C00U C00Z C01J 121.5(3) . .
C00D C010 C01H 109.1(3) . .
C00D C010 C01L 110.2(3) . .
C011 C010 C00D 112.0(3) . .
C011 C010 C01H 108.4(3) . .
C011 C010 C01L 108.8(3) . .
C01L C010 C01H 108.3(3) . .
C010 C011 H01A 109.5 . .
C010 C011 H01B 109.5 . .
C010 C011 H01C 109.5 . .
H01A C011 H01B 109.5 . .
H01A C011 H01C 109.5 . .
H01B C011 H01C 109.5 . .
C00V C012 C9 120.5(3) . .
C00V C012 C01B 119.2(3) . .
C01B C012 C9 120.2(3) . .
C00T C013 C01E 108.0(3) . .
C018 C013 C00T 113.0(3) . .
C018 C013 C01E 108.1(3) . .
C01Q C013 C00T 110.2(3) . .
C01Q C013 C018 107.9(3) . .
C01Q C013 C01E 109.5(3) . .
N3 C11 C10 114.8(3) . .
N3 C11 C12 120.6(3) . .
C10 C11 C12 124.6(3) . .
C00X C015 C01C 119.1(3) . .
C01B C015 C00X 117.7(3) . .
C01B C015 C01C 123.1(3) . .
C00L C016 H01D 109.5 . .
C00L C016 H01E 109.5 . .
C00L C016 H01F 109.5 . .
H01D C016 H01E 109.5 . .
H01D C016 H01F 109.5 . .
H01E C016 H01F 109.5 . .
C3 C4 H4A 109.5 . .
C3 C4 H4B 109.5 . .
C3 C4 H4C 109.5 . .
H4A C4 H4B 109.5 . .
H4A C4 H4C 109.5 . .
H4B C4 H4C 109.5 . .
C013 C018 H01G 109.5 . .
C013 C018 H01H 109.5 . .
C013 C018 H01I 109.5 . .
H01G C018 H01H 109.5 . .
H01G C018 H01I 109.5 . .
H01H C018 H01I 109.5 . .
C11 C12 H12A 109.5 . .
C11 C12 H12B 109.5 . .
C11 C12 H12C 109.5 . .
H12A C12 H12B 109.5 . .
H12A C12 H12C 109.5 . .
H12B C12 H12C 109.5 . .
C7 C8 H8A 109.5 . .
C7 C8 H8B 109.5 . .
C7 C8 H8C 109.5 . .
H8A C8 H8B 109.5 . .
H8A C8 H8C 109.5 . .
H8B C8 H8C 109.5 . .
C012 C01B H01J 119.4 . .
C015 C01B C012 121.3(3) . .
C015 C01B H01J 119.4 . .
C015 C01C C01T 109.1(3) . .
C01G C01C C015 113.0(3) . .
C01G C01C C01K 109.4(3) . .
C01G C01C C01T 107.1(3) . .
C01K C01C C015 109.4(3) . .
C01K C01C C01T 108.8(3) . .
C00Q C01D H01K 109.5 . .
C00Q C01D H01L 109.5 . .
C00Q C01D H01M 109.5 . .
H01K C01D H01L 109.5 . .
H01K C01D H01M 109.5 . .
H01L C01D H01M 109.5 . .
C013 C01E H01N 109.5 . .
C013 C01E H01O 109.5 . .
C013 C01E H01P 109.5 . .
H01N C01E H01O 109.5 . .
H01N C01E H01P 109.5 . .
H01O C01E H01P 109.5 . .
C00L C01F H01Q 109.5 . .
C00L C01F H01R 109.5 . .
C00L C01F H01S 109.5 . .
H01Q C01F H01R 109.5 . .
H01Q C01F H01S 109.5 . .
H01R C01F H01S 109.5 . .
C01C C01G H01T 109.5 . .
C01C C01G H01U 109.5 . .
C01C C01G H01V 109.5 . .
H01T C01G H01U 109.5 . .
H01T C01G H01V 109.5 . .
H01U C01G H01V 109.5 . .
C010 C01H H01W 109.5 . .
C010 C01H H01X 109.5 . .
C010 C01H H01Y 109.5 . .
H01W C01H H01X 109.5 . .
H01W C01H H01Y 109.5 . .
H01X C01H H01Y 109.5 . .
C00L C01I H01Z 109.5 . .
C00L C01I H 109.5 . .
C00L C01I HA 109.5 . .
H01Z C01I H 109.5 . .
H01Z C01I HA 109.5 . .
H C01I HA 109.5 . .
C00Z C01J C0AA 112.4(4) . .
C00Z C01J C2AA 108.1(4) . .
C00Z C01J C7A 112.2(4) . .
C00Z C01J C5A 105.6(4) . .
C1AA C01J C00Z 110.8(4) . .
C1AA C01J C0AA 110.4(5) . .
C1AA C01J C2AA 113.5(6) . .
C2AA C01J C0AA 101.3(5) . .
C8A C01J C00Z 112.2(4) . .
C8A C01J C7A 111.1(6) . .
C8A C01J C5A 111.7(6) . .
C7A C01J C5A 103.6(6) . .
C01C C01K H01 109.5 . .
C01C C01K HB 109.5 . .
C01C C01K HC 109.5 . .
H01 C01K HB 109.5 . .
H01 C01K HC 109.5 . .
HB C01K HC 109.5 . .
C010 C01L H0AA 109.5 . .
C010 C01L HD 109.5 . .
C010 C01L HE 109.5 . .
H0AA C01L HD 109.5 . .
H0AA C01L HE 109.5 . .
HD C01L HE 109.5 . .
C00Q C01M H1AA 109.5 . .
C00Q C01M HF 109.5 . .
C00Q C01M HG 109.5 . .
H1AA C01M HF 109.5 . .
H1AA C01M HG 109.5 . .
HF C01M HG 109.5 . .
C01O C01N H4AA 119.3 . .
C01O C01N C01R 121.3(4) . .
C01R C01N H4AA 119.3 . .
C01N C01O C022 121.1(4) . .
C01Z C01O C01N 117.1(4) . .
C01Z C01O C022 121.8(4) . .
C01R C01P H6AA 120.5 . .
C01R C01P C01S 119.0(4) . .
C01S C01P H6AA 120.5 . .
C013 C01Q H2AA 109.5 . .
C013 C01Q HH 109.5 . .
C013 C01Q HI 109.5 . .
H2AA C01Q HH 109.5 . .
H2AA C01Q HI 109.5 . .
HH C01Q HI 109.5 . .
C01N C01R H9AA 119.9 . .
C01P C01R C01N 120.2(4) . .
C01P C01R H9AA 119.9 . .
C01P C01S H0BA 119.6 . .
C01P C01S C01Z 120.8(4) . .
C01Z C01S H0BA 119.6 . .
C01C C01T H3AA 109.5 . .
C01C C01T HJ 109.5 . .
C01C C01T HK 109.5 . .
H3AA C01T HJ 109.5 . .
H3AA C01T HK 109.5 . .
HJ C01T HK 109.5 . .
C01V C01U H2BA 119.7 . .
C01V C01U C020 120.7(5) . .
C020 C01U H2BA 119.7 . .
C01U C01V H3BA 120.0 . .
C01U C01V C01Y 120.0(5) . .
C01Y C01V H3BA 120.0 . .
C01X C01W H4BA 118.9 . .
C01X C01W C020 122.1(5) . .
C020 C01W H4BA 118.9 . .
C01W C01X C01Y 118.1(5) . .
C01W C01X C021 119.6(6) . .
C01Y C01X C021 122.3(5) . .
C01V C01Y H5BA 119.9 . .
C01X C01Y C01V 120.2(5) . .
C01X C01Y H5BA 119.9 . .
C01O C01Z H1BA 119.2 . .
C01S C01Z C01O 121.6(4) . .
C01S C01Z H1BA 119.2 . .
C01U C020 H020 120.6 . .
C01W C020 C01U 118.7(5) . .
C01W C020 H020 120.6 . .
C01X C021 H02D 109.5 . .
C01X C021 H02E 109.5 . .
C01X C021 H02F 109.5 . .
H02D C021 H02E 109.5 . .
H02D C021 H02F 109.5 . .
H02E C021 H02F 109.5 . .
C01O C022 H02A 109.5 . .
C01O C022 H02B 109.5 . .
C01O C022 H02C 109.5 . .
H02A C022 H02B 109.5 . .
H02A C022 H02C 109.5 . .
H02B C022 H02C 109.5 . .
C01J C0AA H0AB 109.5 . .
C01J C0AA H0AC 109.5 . .
C01J C0AA H0AD 109.5 . .
H0AB C0AA H0AC 109.5 . .
H0AB C0AA H0AD 109.5 . .
H0AC C0AA H0AD 109.5 . .
C01J C1AA H1AB 109.5 . .
C01J C1AA H1AC 109.5 . .
C01J C1AA H1AD 109.5 . .
H1AB C1AA H1AC 109.5 . .
H1AB C1AA H1AD 109.5 . .
H1AC C1AA H1AD 109.5 . .
C01J C2AA H2AB 109.5 . .
C01J C2AA H2AC 109.5 . .
C01J C2AA H2AD 109.5 . .
H2AB C2AA H2AC 109.5 . .
H2AB C2AA H2AD 109.5 . .
H2AC C2AA H2AD 109.5 . .
C01J C8A H8AA 109.5 . .
C01J C8A H8AB 109.5 . .
C01J C8A H8AC 109.5 . .
H8AA C8A H8AB 109.5 . .
H8AA C8A H8AC 109.5 . .
H8AB C8A H8AC 109.5 . .
C01J C7A H7AA 109.5 . .
C01J C7A H7AB 109.5 . .
C01J C7A H7AC 109.5 . .
H7AA C7A H7AB 109.5 . .
H7AA C7A H7AC 109.5 . .
H7AB C7A H7AC 109.5 . .
C01J C5A H5AA 109.5 . .
C01J C5A H5AB 109.5 . .
C01J C5A H5AC 109.5 . .
H5AA C5A H5AB 109.5 . .
H5AA C5A H5AC 109.5 . .
H5AB C5A H5AC 109.5 . .

loop_
_geom_bond_atom_site_label_1
_geom_bond_atom_site_label_2
_geom_bond_distance
_geom_bond_site_symmetry_2
Te2 O1 2.186(2) .
Te2 N2 2.251(3) .
Te2 C5 2.095(3) .
Te1 O3 2.199(2) 3_666
Te1 N1 2.220(3) .
Te1 C1 2.094(3) .
Te3 O2 2.180(2) .
Te3 N3 2.253(3) .
Te3 C9 2.102(3) .
O1 N1 1.365(3) .
O2 N2 1.376(3) .
O3 Te1 2.199(2) 3_666
O3 N3 1.359(3) .
N1 C3 1.301(4) .
N3 C11 1.304(4) .
N2 C7 1.297(4) .
C1 C2 1.350(4) .
C1 C00K 1.490(4) .
C00B C00C 1.396(4) .
C00B C5 1.490(4) .
C00B C00I 1.391(4) .
C00C H00C 0.9300 .
C00C C00D 1.396(4) .
C00D C00U 1.398(4) .
C00D C010 1.532(4) .
C5 C6 1.348(4) .
C9 C10 1.349(4) .
C9 C012 1.486(4) .
C00G H00G 0.9300 .
C00G C00K 1.396(4) .
C00G C00M 1.388(4) .
C2 H2 0.9300 .
C2 C3 1.446(4) .
C00I H00I 0.9300 .
C00I C00Z 1.400(4) .
C00J H00A 0.9600 .
C00J H00B 0.9600 .
C00J H00D 0.9600 .
C00J C00Q 1.532(4) .
C00K C00S 1.390(4) .
C00L C00N 1.541(4) .
C00L C016 1.535(5) .
C00L C01F 1.540(5) .
C00L C01I 1.532(5) .
C00M C00Q 1.541(4) .
C00M C00W 1.402(4) .
C00N C00V 1.404(5) .
C00N C00X 1.385(5) .
C3 C4 1.492(4) .
C7 C6 1.443(4) .
C7 C8 1.497(4) .
C00Q C01D 1.534(4) .
C00Q C01M 1.531(5) .
C6 H6 0.9300 .
C00S H00S 0.9300 .
C00S C00T 1.403(4) .
C00T C00W 1.386(4) .
C00T C013 1.541(4) .
C00U H00U 0.9300 .
C00U C00Z 1.396(5) .
C00V H00V 0.9300 .
C00V C012 1.392(4) .
C00W H00W 0.9300 .
C00X H00X 0.9300 .
C00X C015 1.401(4) .
C10 H10 0.9300 .
C10 C11 1.440(5) .
C00Z C01J 1.538(4) .
C010 C011 1.528(4) .
C010 C01H 1.536(4) .
C010 C01L 1.534(5) .
C011 H01A 0.9600 .
C011 H01B 0.9600 .
C011 H01C 0.9600 .
C012 C01B 1.402(4) .
C013 C018 1.531(4) .
C013 C01E 1.547(5) .
C013 C01Q 1.527(5) .
C11 C12 1.499(5) .
C015 C01B 1.386(4) .
C015 C01C 1.540(4) .
C016 H01D 0.9600 .
C016 H01E 0.9600 .
C016 H01F 0.9600 .
C4 H4A 0.9600 .
C4 H4B 0.9600 .
C4 H4C 0.9600 .
C018 H01G 0.9600 .
C018 H01H 0.9600 .
C018 H01I 0.9600 .
C12 H12A 0.9600 .
C12 H12B 0.9600 .
C12 H12C 0.9600 .
C8 H8A 0.9600 .
C8 H8B 0.9600 .
C8 H8C 0.9600 .
C01B H01J 0.9300 .
C01C C01G 1.523(5) .
C01C C01K 1.529(5) .
C01C C01T 1.554(5) .
C01D H01K 0.9600 .
C01D H01L 0.9600 .
C01D H01M 0.9600 .
C01E H01N 0.9600 .
C01E H01O 0.9600 .
C01E H01P 0.9600 .
C01F H01Q 0.9600 .
C01F H01R 0.9600 .
C01F H01S 0.9600 .
C01G H01T 0.9600 .
C01G H01U 0.9600 .
C01G H01V 0.9600 .
C01H H01W 0.9600 .
C01H H01X 0.9600 .
C01H H01Y 0.9600 .
C01I H01Z 0.9600 .
C01I H 0.9600 .
C01I HA 0.9600 .
C01J C0AA 1.592(8) .
C01J C1AA 1.435(8) .
C01J C2AA 1.582(8) .
C01J C8A 1.424(9) .
C01J C7A 1.562(8) .
C01J C5A 1.601(9) .
C01K H01 0.9600 .
C01K HB 0.9600 .
C01K HC 0.9600 .
C01L H0AA 0.9600 .
C01L HD 0.9600 .
C01L HE 0.9600 .
C01M H1AA 0.9600 .
C01M HF 0.9600 .
C01M HG 0.9600 .
C01N H4AA 0.9300 .
C01N C01O 1.381(6) .
C01N C01R 1.386(6) .
C01O C01Z 1.379(6) .
C01O C022 1.500(6) .
C01P H6AA 0.9300 .
C01P C01R 1.366(6) .
C01P C01S 1.367(6) .
C01Q H2AA 0.9600 .
C01Q HH 0.9600 .
C01Q HI 0.9600 .
C01R H9AA 0.9300 .
C01S H0BA 0.9300 .
C01S C01Z 1.369(7) .
C01T H3AA 0.9600 .
C01T HJ 0.9600 .
C01T HK 0.9600 .
C01U H2BA 0.9300 .
C01U C01V 1.314(7) .
C01U C020 1.405(7) .
C01V H3BA 0.9300 .
C01V C01Y 1.446(8) .
C01W H4BA 0.9300 .
C01W C01X 1.370(7) .
C01W C020 1.388(6) .
C01X C01Y 1.370(7) .
C01X C021 1.496(7) .
C01Y H5BA 0.9300 .
C01Z H1BA 0.9300 .
C020 H020 0.9300 .
C021 H02D 0.9600 .
C021 H02E 0.9600 .
C021 H02F 0.9600 .
C022 H02A 0.9600 .
C022 H02B 0.9600 .
C022 H02C 0.9600 .
C0AA H0AB 0.9600 .
C0AA H0AC 0.9600 .
C0AA H0AD 0.9600 .
C1AA H1AB 0.9600 .
C1AA H1AC 0.9600 .
C1AA H1AD 0.9600 .
C2AA H2AB 0.9600 .
C2AA H2AC 0.9600 .
C2AA H2AD 0.9600 .
C8A H8AA 0.9600 .
C8A H8AB 0.9600 .
C8A H8AC 0.9600 .
C7A H7AA 0.9600 .
C7A H7AB 0.9600 .
C7A H7AC 0.9600 .
C5A H5AA 0.9600 .
C5A H5AB 0.9600 .
C5A H5AC 0.9600 .
